data_1574906
loop_
_publ_author_name
'Peter, Blessing D.'
'Yi, Qiuhao'
'Luo, Zhixun'

_publ_section_title
;
 Studying how small silver clusters grow and their optical properties.
;
_journal_issue 34
_journal_name_full Nanoscale
_journal_page_first 19821
_journal_page_last 19827
_journal_paper_doi 10.1039/d5nr01269d
_journal_volume 17
_journal_year 2025
_chemical_formula_moiety 'C34 H28 Ag2 N4 O6 P2, C H2 Cl2'
_chemical_formula_sum 'C35 H30 Ag2 Cl2 N4 O6 P2'
_chemical_formula_weight 951.21
_space_group_crystal_system monoclinic
_space_group_IT_number 14
_space_group_name_Hall '-P 2yn'
_space_group_name_H-M_alt 'P 1 21/n 1'
_atom_sites_solution_hydrogens geom
_atom_sites_solution_primary dual
_audit_creation_date 2025-05-08
_audit_creation_method
;
Olex2 1.5
(compiled 2025.04.05 svn.rf049d14d for OlexSys, GUI svn.r7224)
;
_audit_update_record
;
2025-05-14 deposited with the CCDC.	2025-06-19 downloaded from the CCDC.
;
_cell_angle_alpha 90
_cell_angle_beta 99.908(2)
_cell_angle_gamma 90
_cell_formula_units_Z 4
_cell_length_a 12.1131(3)
_cell_length_b 23.0872(6)
_cell_length_c 13.4732(4)
_cell_measurement_reflns_used 15816
_cell_measurement_temperature 170.00(10)
_cell_measurement_theta_max 29.9910
_cell_measurement_theta_min 1.7390
_cell_volume 3711.69(17)
_computing_cell_refinement 'CrysAlisPro 1.171.39.45i (Rigaku OD, 2018)'
_computing_data_collection 'CrysAlisPro 1.171.39.45i (Rigaku OD, 2018)'
_computing_data_reduction 'CrysAlisPro 1.171.39.45i (Rigaku OD, 2018)'
_computing_molecular_graphics 'Olex2 1.5 (Dolomanov et al., 2009)'
_computing_publication_material 'Olex2 1.5 (Dolomanov et al., 2009)'
_computing_structure_refinement 'SHELXL 2019/3 (Sheldrick, 2015)'
_computing_structure_solution 'SHELXT 2018/2 (Sheldrick, 2018)'
_diffrn_ambient_environment N~2~
_diffrn_ambient_temperature 170.00(10)
_diffrn_detector 'CCD plate'
_diffrn_measured_fraction_theta_full 1.000
_diffrn_measured_fraction_theta_max 0.833
_diffrn_measurement_details
;
List of Runs (angles in degrees, time in seconds):

  # Type    Start    End  Width  t~exp~   \w     \q     \k     \f   Frames
#--------------------------------------------------------------------------
  1  \w     46.00  80.00   0.50    2.11    --   -9.30  45.00  60.00   68
  2  \w    -76.00 -22.00   0.50    2.11    --   -9.30  45.00   0.00  108
  3  \w     18.00  80.00   0.50    2.11    --   -9.30  45.00   0.00  124
  4  \w    -98.00  34.00   0.50    2.11    --   -9.30  45.00  60.00  264
;
_diffrn_measurement_device 'four-circle diffractometer'
_diffrn_measurement_device_type 'XtaLAB AFC10 (RCD3): fixed-chi single'
_diffrn_measurement_method '\w scans'
_diffrn_orient_matrix_type 'CrysAlisPro convention (1999,Acta A55,543-557)'
_diffrn_orient_matrix_UB_11 0.0427590000
_diffrn_orient_matrix_UB_12 -0.0159769000
_diffrn_orient_matrix_UB_13 -0.0176449000
_diffrn_orient_matrix_UB_21 -0.0384758000
_diffrn_orient_matrix_UB_22 -0.0080930000
_diffrn_orient_matrix_UB_23 -0.0436469000
_diffrn_orient_matrix_UB_31 0.0151254000
_diffrn_orient_matrix_UB_32 0.0249354000
_diffrn_orient_matrix_UB_33 -0.0252821000
_diffrn_radiation_monochromator mirror
_diffrn_radiation_probe x-ray
_diffrn_radiation_type 'Mo K\a'
_diffrn_radiation_wavelength 0.71073
_diffrn_reflns_av_R_equivalents 0.0310
_diffrn_reflns_av_unetI/netI 0.0341
_diffrn_reflns_Laue_measured_fraction_full 1.000
_diffrn_reflns_Laue_measured_fraction_max 0.833
_diffrn_reflns_limit_h_max 15
_diffrn_reflns_limit_h_min -16
_diffrn_reflns_limit_k_max 26
_diffrn_reflns_limit_k_min -31
_diffrn_reflns_limit_l_max 14
_diffrn_reflns_limit_l_min -18
_diffrn_reflns_number 29008
_diffrn_reflns_point_group_measured_fraction_full 1.000
_diffrn_reflns_point_group_measured_fraction_max 0.833
_diffrn_reflns_theta_full 25.242
_diffrn_reflns_theta_max 30.342
_diffrn_reflns_theta_min 1.764
_diffrn_source 'Rotating-anode X-ray tube'
_diffrn_source_type 'Rigaku (Mo) X-ray Source'
_exptl_absorpt_coefficient_mu 1.335
_exptl_absorpt_correction_T_max 1.00000
_exptl_absorpt_correction_T_min 0.67338
_exptl_absorpt_correction_type multi-scan
_exptl_absorpt_process_details
;
CrysAlisPro 1.171.39.45i (Rigaku Oxford Diffraction, 2018)
Empirical absorption correction using spherical harmonics,
 implemented in SCALE3 ABSPACK scaling algorithm.
;
_exptl_crystal_colour yellow
_exptl_crystal_colour_primary yellow
_exptl_crystal_density_diffrn 1.702
_exptl_crystal_description block
_exptl_crystal_F_000 1896
_exptl_crystal_size_max 0.1
_exptl_crystal_size_mid 0.05
_exptl_crystal_size_min 0.05
_refine_diff_density_max 0.686
_refine_diff_density_min -0.838
_refine_diff_density_rms 0.083
_refine_ls_extinction_method none
_refine_ls_goodness_of_fit_ref 1.042
_refine_ls_hydrogen_treatment constr
_refine_ls_matrix_type full
_refine_ls_number_parameters 470
_refine_ls_number_reflns 9289
_refine_ls_number_restraints 0
_refine_ls_restrained_S_all 1.042
_refine_ls_R_factor_all 0.0438
_refine_ls_R_factor_gt 0.0324
_refine_ls_shift/su_max 0.002
_refine_ls_shift/su_mean 0.000
_refine_ls_structure_factor_coef Fsqd
_refine_ls_weighting_details 'w=1/[\s^2^(Fo^2^)+(0.0416P)^2^+2.0254P] where P=(Fo^2^+2Fc^2^)/3'
_refine_ls_weighting_scheme calc
_refine_ls_wR_factor_gt 0.0816
_refine_ls_wR_factor_ref 0.0860
_reflns_Friedel_coverage 0.000
_reflns_number_gt 7547
_reflns_number_total 9289
_reflns_threshold_expression 'I > 2\s(I)'
_cod_data_source_file d5nr01269d2.cif
_cod_data_source_block mx15331
_cod_depositor_comments 'Adding full bibliography for 1574898--1574913.cif.'
_cod_database_code 1574906
_shelx_shelxl_version_number 2019/3
_chemical_oxdiff_formula AgNOCuCHP
_shelx_space_group_comment
;
The symmetry employed for this shelxl refinement is uniquely defined
by the following loop, which should always be used as a source of
symmetry information in preference to the above space-group names.
They are only intended as comments.
;
_diffrn_oxdiff_ac3_digest_frames
;
010d0a9f02cc9fefcc546083ce71fd570200027275c
;
_olex2_refinement_description
;
1. Fixed Uiso
 At 1.2 times of:
  All C(H) groups, All C(H,H) groups
2. Others
 Sof(Ag1A)=1-FVAR(1)
 Sof(Ag1)=FVAR(1)
3.a Secondary CH2 refined with riding coordinates:
 C35(H35A,H35B)
3.b Aromatic/amide H refined with riding coordinates:
 C1(H1), C2(H2), C3(H3), C4(H4), C7(H7), C8(H8), C9(H9), C10(H10), C11(H11),
 C13(H13), C14(H14), C15(H15), C16(H16), C17(H17), C18(H18), C19(H19), C20(H20),
  C21(H21), C24(H24), C25(H25), C26(H26), C27(H27), C28(H28), C30(H30),
 C31(H31), C32(H32), C33(H33), C34(H34)
;
_olex2_submission_special_instructions 'No special instructions were received'
_oxdiff_exptl_absorpt_empirical_details
;
Empirical correction (ABSPACK) includes:
- Absorption correction using spherical harmonics
- Frame scaling
;
_oxdiff_exptl_absorpt_empirical_full_max 1.961
_oxdiff_exptl_absorpt_empirical_full_min 0.599

loop_
_space_group_symop_operation_xyz
'x, y, z'
'-x+1/2, y+1/2, -z+1/2'
'-x, -y, -z'
'x-1/2, -y-1/2, z-1/2'

loop_
_atom_site_label
_atom_site_type_symbol
_atom_site_fract_x
_atom_site_fract_y
_atom_site_fract_z
_atom_site_U_iso_or_equiv
_atom_site_adp_type
_atom_site_occupancy
_atom_site_site_symmetry_order
_atom_site_calc_flag
_atom_site_refinement_flags_posn
_atom_site_refinement_flags_adp
_atom_site_refinement_flags_occupancy
_atom_site_disorder_assembly
_atom_site_disorder_group
Ag1 Ag 0.46203(19) 0.44168(5) 0.62406(8) 0.0277(2) Uani 0.883(12) 1 d . . P A 1
Ag2 Ag 0.64010(2) 0.35555(2) 0.59481(2) 0.03324(7) Uani 1 1 d . . . . .
P1 P 0.35135(5) 0.36240(3) 0.55595(5) 0.02439(13) Uani 1 1 d . . . . .
P2 P 0.70201(5) 0.39378(3) 0.75741(5) 0.02520(13) Uani 1 1 d . . . . .
O1 O 0.77484(17) 0.28127(8) 0.54850(16) 0.0410(5) Uani 1 1 d . . . . .
O2 O 0.64723(17) 0.23712(9) 0.61302(16) 0.0448(5) Uani 1 1 d . . . . .
O3 O 0.76759(18) 0.18788(8) 0.54637(15) 0.0428(5) Uani 1 1 d . . . . .
O4 O 0.73714(16) 0.40798(9) 0.46853(18) 0.0494(6) Uani 1 1 d . . . . .
O5 O 0.69862(19) 0.47605(10) 0.35874(17) 0.0526(6) Uani 1 1 d . . . . .
O6 O 0.60245(15) 0.46871(8) 0.47862(14) 0.0367(4) Uani 1 1 d . . . . .
N1 N 0.58840(17) 0.49388(8) 0.72943(15) 0.0278(4) Uani 1 1 d . . . . .
N2 N 0.51398(16) 0.32881(9) 0.45556(15) 0.0257(4) Uani 1 1 d . . . . .
N3 N 0.72980(18) 0.23483(9) 0.56940(15) 0.0301(5) Uani 1 1 d . . . . .
N4 N 0.68006(18) 0.45062(9) 0.43619(17) 0.0337(5) Uani 1 1 d . . . . .
C1 C 0.5676(2) 0.54963(11) 0.7460(2) 0.0360(6) Uani 1 1 d . . . . .
H1 H 0.496936 0.565249 0.716638 0.043 Uiso 1 1 calc R U . . .
C2 C 0.6443(3) 0.58547(11) 0.8038(2) 0.0388(6) Uani 1 1 d . . . . .
H2 H 0.625996 0.624672 0.815039 0.047 Uiso 1 1 calc R U . . .
C3 C 0.7468(3) 0.56363(12) 0.8446(2) 0.0421(7) Uani 1 1 d . . . . .
H3 H 0.801639 0.587718 0.883281 0.051 Uiso 1 1 calc R U . . .
C4 C 0.7701(2) 0.50575(11) 0.8288(2) 0.0363(6) Uani 1 1 d . . . . .
H4 H 0.841095 0.489663 0.855832 0.044 Uiso 1 1 calc R U . . .
C5 C 0.6876(2) 0.47205(10) 0.77278(18) 0.0261(5) Uani 1 1 d . . . . .
C6 C 0.8501(2) 0.38129(10) 0.80471(18) 0.0259(5) Uani 1 1 d . . . . .
C7 C 0.8910(2) 0.36714(11) 0.90424(19) 0.0308(5) Uani 1 1 d . . . . .
H7 H 0.840692 0.362278 0.950500 0.037 Uiso 1 1 calc R U . . .
C8 C 1.0052(2) 0.36008(11) 0.9363(2) 0.0365(6) Uani 1 1 d . . . . .
H8 H 1.033078 0.349825 1.004262 0.044 Uiso 1 1 calc R U . . .
C9 C 1.0788(2) 0.36795(12) 0.8694(2) 0.0392(6) Uani 1 1 d . . . . .
H9 H 1.157172 0.363929 0.891697 0.047 Uiso 1 1 calc R U . . .
C10 C 1.0377(2) 0.38168(13) 0.7701(2) 0.0412(6) Uani 1 1 d . . . . .
H10 H 1.088294 0.387044 0.724253 0.049 Uiso 1 1 calc R U . . .
C11 C 0.9241(2) 0.38769(12) 0.7368(2) 0.0344(6) Uani 1 1 d . . . . .
H11 H 0.896465 0.396130 0.668017 0.041 Uiso 1 1 calc R U . . .
C12 C 0.6312(2) 0.36583(12) 0.8549(2) 0.0351(6) Uani 1 1 d . . . . .
C13 C 0.5993(2) 0.30806(13) 0.8478(3) 0.0463(7) Uani 1 1 d . . . . .
H13 H 0.611265 0.285571 0.791595 0.056 Uiso 1 1 calc R U . . .
C14 C 0.5500(3) 0.28326(18) 0.9230(4) 0.0682(12) Uani 1 1 d . . . . .
H14 H 0.529843 0.243453 0.919017 0.082 Uiso 1 1 calc R U . . .
C15 C 0.5303(3) 0.3156(2) 1.0027(4) 0.0797(14) Uani 1 1 d . . . . .
H15 H 0.495994 0.298375 1.053776 0.096 Uiso 1 1 calc R U . . .
C16 C 0.5600(4) 0.3734(2) 1.0093(3) 0.0819(13) Uani 1 1 d . . . . .
H16 H 0.545361 0.395909 1.064626 0.098 Uiso 1 1 calc R U . . .
C17 C 0.6107(3) 0.39849(16) 0.9361(3) 0.0577(9) Uani 1 1 d . . . . .
H17 H 0.631587 0.438180 0.941259 0.069 Uiso 1 1 calc R U . . .
C18 C 0.5567(2) 0.30292(11) 0.38194(19) 0.0329(5) Uani 1 1 d . . . . .
H18 H 0.635519 0.304280 0.384310 0.040 Uiso 1 1 calc R U . . .
C19 C 0.4921(2) 0.27433(11) 0.30271(19) 0.0358(6) Uani 1 1 d . . . . .
H19 H 0.525720 0.256284 0.252000 0.043 Uiso 1 1 calc R U . . .
C20 C 0.3779(2) 0.27246(12) 0.29852(19) 0.0365(6) Uani 1 1 d . . . . .
H20 H 0.331403 0.252151 0.245852 0.044 Uiso 1 1 calc R U . . .
C21 C 0.3318(2) 0.30059(11) 0.37215(19) 0.0327(5) Uani 1 1 d . . . . .
H21 H 0.252939 0.301171 0.369247 0.039 Uiso 1 1 calc R U . . .
C22 C 0.40177(19) 0.32792(10) 0.45022(17) 0.0248(5) Uani 1 1 d . . . . .
C23 C 0.2081(2) 0.38349(11) 0.50342(18) 0.0279(5) Uani 1 1 d . . . . .
C24 C 0.1948(2) 0.43195(12) 0.4413(2) 0.0382(6) Uani 1 1 d . . . . .
H24 H 0.258622 0.451791 0.426307 0.046 Uiso 1 1 calc R U . . .
C25 C 0.0880(2) 0.45124(14) 0.4012(2) 0.0467(7) Uani 1 1 d . . . . .
H25 H 0.078795 0.484197 0.358389 0.056 Uiso 1 1 calc R U . . .
C26 C -0.0059(2) 0.42254(14) 0.4235(2) 0.0420(7) Uani 1 1 d . . . . .
H26 H -0.078998 0.435852 0.396173 0.050 Uiso 1 1 calc R U . . .
C27 C 0.0080(2) 0.37504(13) 0.4852(2) 0.0376(6) Uani 1 1 d . . . . .
H27 H -0.055934 0.355678 0.501139 0.045 Uiso 1 1 calc R U . . .
C28 C 0.1145(2) 0.35482(11) 0.52465(19) 0.0308(5) Uani 1 1 d . . . . .
H28 H 0.123111 0.321326 0.566211 0.037 Uiso 1 1 calc R U . . .
C29 C 0.3378(2) 0.30160(11) 0.63895(18) 0.0278(5) Uani 1 1 d . . . . .
C30 C 0.3537(3) 0.24467(12) 0.6124(2) 0.0484(8) Uani 1 1 d . . . . .
H30 H 0.372320 0.236099 0.548271 0.058 Uiso 1 1 calc R U . . .
C31 C 0.3428(3) 0.20039(13) 0.6786(3) 0.0573(9) Uani 1 1 d . . . . .
H31 H 0.354977 0.161508 0.660101 0.069 Uiso 1 1 calc R U . . .
C32 C 0.3143(2) 0.21183(13) 0.7712(2) 0.0438(7) Uani 1 1 d . . . . .
H32 H 0.304944 0.180974 0.815638 0.053 Uiso 1 1 calc R U . . .
C33 C 0.2996(2) 0.26819(13) 0.7989(2) 0.0393(6) Uani 1 1 d . . . . .
H33 H 0.280257 0.276457 0.862833 0.047 Uiso 1 1 calc R U . . .
C34 C 0.3129(2) 0.31300(12) 0.7334(2) 0.0334(5) Uani 1 1 d . . . . .
H34 H 0.304751 0.351961 0.753669 0.040 Uiso 1 1 calc R U . . .
Cl1 Cl 0.68278(11) 0.52826(5) 0.11613(9) 0.0844(3) Uani 1 1 d . . . . .
Cl2 Cl 0.89322(10) 0.47104(5) 0.09968(8) 0.0788(3) Uani 1 1 d . . . . .
C35 C 0.7959(4) 0.4858(2) 0.1752(4) 0.0898(14) Uani 1 1 d . . . . .
H35A H 0.833618 0.506246 0.236307 0.108 Uiso 1 1 calc R U . . .
H35B H 0.766489 0.448773 0.196879 0.108 Uiso 1 1 calc R U . . .
Ag1A Ag 0.4857(12) 0.4420(5) 0.6107(15) 0.0403(18) Uani 0.117(12) 1 d . . P A 2

loop_
_atom_site_aniso_label
_atom_site_aniso_U_11
_atom_site_aniso_U_22
_atom_site_aniso_U_33
_atom_site_aniso_U_23
_atom_site_aniso_U_13
_atom_site_aniso_U_12
Ag1 0.0205(4) 0.02510(17) 0.0361(3) -0.00302(12) 0.0010(2) 0.0010(3)
Ag2 0.02723(11) 0.03502(11) 0.03521(12) -0.01074(8) -0.00097(8) 0.00497(8)
P1 0.0192(3) 0.0276(3) 0.0268(3) -0.0004(2) 0.0051(2) 0.0005(2)
P2 0.0224(3) 0.0236(3) 0.0291(3) -0.0013(2) 0.0030(2) 0.0010(2)
O1 0.0411(11) 0.0299(9) 0.0531(12) -0.0010(9) 0.0111(9) -0.0017(8)
O2 0.0361(11) 0.0516(12) 0.0488(12) -0.0067(10) 0.0132(9) 0.0001(9)
O3 0.0494(12) 0.0291(9) 0.0500(12) -0.0003(8) 0.0085(9) 0.0122(9)
O4 0.0271(10) 0.0402(11) 0.0836(16) 0.0234(11) 0.0173(10) 0.0120(9)
O5 0.0473(13) 0.0676(14) 0.0471(12) 0.0185(11) 0.0198(10) 0.0152(11)
O6 0.0309(9) 0.0367(10) 0.0476(11) 0.0064(8) 0.0211(8) 0.0081(8)
N1 0.0281(10) 0.0254(10) 0.0292(10) -0.0019(8) 0.0027(8) 0.0020(8)
N2 0.0222(10) 0.0286(10) 0.0270(10) -0.0005(8) 0.0059(8) 0.0004(8)
N3 0.0307(11) 0.0318(11) 0.0256(10) -0.0002(9) -0.0011(8) 0.0060(9)
N4 0.0235(10) 0.0355(11) 0.0424(13) 0.0049(10) 0.0066(9) 0.0021(9)
C1 0.0415(15) 0.0256(12) 0.0387(15) 0.0003(11) 0.0007(11) 0.0066(11)
C2 0.0520(17) 0.0234(12) 0.0406(15) -0.0043(11) 0.0066(13) 0.0003(12)
C3 0.0437(16) 0.0318(14) 0.0483(17) -0.0092(12) 0.0006(13) -0.0074(12)
C4 0.0330(14) 0.0326(13) 0.0406(15) -0.0069(11) -0.0014(11) -0.0027(11)
C5 0.0285(12) 0.0247(11) 0.0256(12) -0.0005(9) 0.0057(9) 0.0004(9)
C6 0.0236(11) 0.0240(11) 0.0298(12) -0.0026(9) 0.0036(9) 0.0013(9)
C7 0.0310(13) 0.0301(12) 0.0311(13) -0.0016(10) 0.0044(10) 0.0026(10)
C8 0.0338(14) 0.0350(14) 0.0369(14) -0.0027(11) -0.0045(11) 0.0055(11)
C9 0.0251(13) 0.0423(15) 0.0481(16) -0.0102(13) 0.0006(11) 0.0049(11)
C10 0.0297(14) 0.0521(17) 0.0441(16) -0.0064(13) 0.0129(12) 0.0025(12)
C11 0.0303(13) 0.0415(14) 0.0319(13) -0.0024(11) 0.0065(10) 0.0029(11)
C12 0.0225(12) 0.0379(14) 0.0452(15) 0.0108(12) 0.0068(11) 0.0028(10)
C13 0.0314(14) 0.0420(16) 0.0612(19) 0.0190(14) -0.0039(13) -0.0055(12)
C14 0.0371(18) 0.073(2) 0.090(3) 0.048(2) -0.0030(18) -0.0107(17)
C15 0.042(2) 0.112(4) 0.090(3) 0.057(3) 0.025(2) -0.002(2)
C16 0.082(3) 0.106(3) 0.072(3) 0.021(3) 0.052(2) 0.015(3)
C17 0.064(2) 0.060(2) 0.058(2) 0.0063(17) 0.0359(18) 0.0036(17)
C18 0.0308(13) 0.0370(14) 0.0327(13) -0.0021(11) 0.0101(10) 0.0043(11)
C19 0.0480(16) 0.0346(13) 0.0254(12) -0.0003(10) 0.0081(11) 0.0092(12)
C20 0.0464(16) 0.0380(14) 0.0228(12) 0.0008(11) -0.0010(11) -0.0004(12)
C21 0.0281(12) 0.0372(13) 0.0313(13) 0.0009(11) 0.0005(10) -0.0040(10)
C22 0.0246(11) 0.0242(11) 0.0257(11) 0.0031(9) 0.0043(9) -0.0004(9)
C23 0.0216(11) 0.0316(12) 0.0305(12) -0.0014(10) 0.0044(9) 0.0006(10)
C24 0.0258(13) 0.0402(14) 0.0488(16) 0.0102(12) 0.0065(11) 0.0009(11)
C25 0.0324(15) 0.0473(16) 0.0582(19) 0.0171(14) 0.0015(13) 0.0069(13)
C26 0.0243(13) 0.0541(17) 0.0468(16) 0.0012(14) 0.0040(11) 0.0096(12)
C27 0.0222(12) 0.0533(16) 0.0387(14) -0.0082(13) 0.0089(10) -0.0027(12)
C28 0.0247(12) 0.0366(13) 0.0321(13) -0.0002(11) 0.0075(10) -0.0009(10)
C29 0.0227(11) 0.0337(12) 0.0276(12) 0.0039(10) 0.0063(9) 0.0013(10)
C30 0.077(2) 0.0335(14) 0.0404(16) 0.0008(12) 0.0273(15) 0.0028(15)
C31 0.088(3) 0.0316(15) 0.060(2) 0.0065(14) 0.0328(19) 0.0050(16)
C32 0.0410(16) 0.0478(16) 0.0455(16) 0.0167(13) 0.0160(13) 0.0043(13)
C33 0.0339(14) 0.0537(17) 0.0330(14) 0.0074(12) 0.0133(11) 0.0058(12)
C34 0.0314(13) 0.0376(13) 0.0334(13) 0.0008(11) 0.0114(10) 0.0062(11)
Cl1 0.0866(8) 0.0829(7) 0.0857(8) -0.0069(6) 0.0200(6) 0.0061(6)
Cl2 0.0920(8) 0.0776(7) 0.0738(7) -0.0146(5) 0.0340(6) -0.0020(6)
C35 0.105(4) 0.100(3) 0.073(3) 0.005(3) 0.038(3) 0.017(3)
Ag1A 0.014(3) 0.0304(14) 0.072(4) -0.008(2) -0.004(2) 0.0039(16)

loop_
_atom_type_symbol
_atom_type_description
_atom_type_scat_dispersion_real
_atom_type_scat_dispersion_imag
_atom_type_scat_source
C C 0.0033 0.0016 'International Tables Vol C Tables 4.2.6.8 and 6.1.1.4'
H H 0.0000 0.0000 'International Tables Vol C Tables 4.2.6.8 and 6.1.1.4'
Ag Ag -0.8971 1.1015 'International Tables Vol C Tables 4.2.6.8 and 6.1.1.4'
Cl Cl 0.1484 0.1585 'International Tables Vol C Tables 4.2.6.8 and 6.1.1.4'
N N 0.0061 0.0033 'International Tables Vol C Tables 4.2.6.8 and 6.1.1.4'
O O 0.0106 0.0060 'International Tables Vol C Tables 4.2.6.8 and 6.1.1.4'
P P 0.1023 0.0942 'International Tables Vol C Tables 4.2.6.8 and 6.1.1.4'

loop_
_geom_angle_atom_site_label_1
_geom_angle_atom_site_label_2
_geom_angle_atom_site_label_3
_geom_angle
_geom_angle_site_symmetry_1
_geom_angle_site_symmetry_3
_geom_angle_publ_flag
P1 Ag1 Ag2 78.96(4) . . ?
P1 Ag1 O6 108.64(7) . 3_666 ?
O6 Ag1 Ag2 128.90(8) 3_666 . ?
N1 Ag1 Ag2 90.65(9) . . ?
N1 Ag1 P1 160.10(8) . . ?
N1 Ag1 O6 91.12(8) . 3_666 ?
P2 Ag2 Ag1 75.64(3) . . ?
P2 Ag2 O1 111.61(5) . . ?
P2 Ag2 O4 109.53(6) . . ?
P2 Ag2 Ag1A 76.7(3) . . ?
O1 Ag2 Ag1 172.75(5) . . ?
O1 Ag2 O4 76.34(6) . . ?
O1 Ag2 Ag1A 170.1(4) . . ?
O4 Ag2 Ag1 101.42(5) . . ?
O4 Ag2 Ag1A 96.0(5) . . ?
N2 Ag2 Ag1 83.88(6) . . ?
N2 Ag2 P2 157.09(5) . . ?
N2 Ag2 O1 89.02(7) . . ?
N2 Ag2 O4 84.26(7) . . ?
N2 Ag2 Ag1A 83.9(2) . . ?
C22 P1 Ag1 113.44(9) . . ?
C22 P1 Ag1A 105.4(6) . . ?
C23 P1 Ag1 112.51(9) . . ?
C23 P1 C22 103.72(11) . . ?
C23 P1 Ag1A 116.7(2) . . ?
C29 P1 Ag1 117.69(9) . . ?
C29 P1 C22 102.75(11) . . ?
C29 P1 C23 105.31(11) . . ?
C29 P1 Ag1A 120.8(4) . . ?
C5 P2 Ag2 116.91(8) . . ?
C6 P2 Ag2 113.71(8) . . ?
C6 P2 C5 102.96(11) . . ?
C12 P2 Ag2 115.24(9) . . ?
C12 P2 C5 101.75(12) . . ?
C12 P2 C6 104.55(12) . . ?
N3 O1 Ag2 101.57(15) . . ?
N4 O4 Ag2 108.69(16) . . ?
N4 O6 Ag1 102.00(15) . 3_666 ?
N4 O6 Ag1A 142.5(3) . . ?
N4 O6 Ag1A 110.1(6) . 3_666 ?
Ag1A O6 Ag1A 107.0(6) 3_666 . ?
C1 N1 Ag1 119.56(17) . . ?
C1 N1 C5 118.0(2) . . ?
C1 N1 Ag1A 123.0(3) . . ?
C5 N1 Ag1 122.34(16) . . ?
C5 N1 Ag1A 117.6(3) . . ?
C18 N2 Ag2 116.07(16) . . ?
C18 N2 C22 118.0(2) . . ?
C22 N2 Ag2 124.86(16) . . ?
O2 N3 O1 119.0(2) . . ?
O3 N3 O1 119.9(2) . . ?
O3 N3 O2 121.2(2) . . ?
O4 N4 O5 119.8(2) . . ?
O4 N4 O6 121.5(2) . . ?
O5 N4 O6 118.7(2) . . ?
N1 C1 H1 118.5 . . ?
N1 C1 C2 122.9(2) . . ?
C2 C1 H1 118.5 . . ?
C1 C2 H2 120.6 . . ?
C3 C2 C1 118.9(2) . . ?
C3 C2 H2 120.6 . . ?
C2 C3 H3 120.4 . . ?
C2 C3 C4 119.2(3) . . ?
C4 C3 H3 120.4 . . ?
C3 C4 H4 120.7 . . ?
C5 C4 C3 118.5(3) . . ?
C5 C4 H4 120.7 . . ?
N1 C5 P2 114.69(17) . . ?
N1 C5 C4 122.4(2) . . ?
C4 C5 P2 122.85(19) . . ?
C7 C6 P2 122.8(2) . . ?
C7 C6 C11 119.8(2) . . ?
C11 C6 P2 117.37(18) . . ?
C6 C7 H7 120.0 . . ?
C6 C7 C8 120.0(3) . . ?
C8 C7 H7 120.0 . . ?
C7 C8 H8 119.9 . . ?
C9 C8 C7 120.1(3) . . ?
C9 C8 H8 119.9 . . ?
C8 C9 H9 120.1 . . ?
C10 C9 C8 119.7(3) . . ?
C10 C9 H9 120.1 . . ?
C9 C10 H10 119.6 . . ?
C11 C10 C9 120.7(3) . . ?
C11 C10 H10 119.6 . . ?
C6 C11 H11 120.2 . . ?
C10 C11 C6 119.6(3) . . ?
C10 C11 H11 120.2 . . ?
C13 C12 P2 117.0(2) . . ?
C17 C12 P2 123.5(2) . . ?
C17 C12 C13 119.5(3) . . ?
C12 C13 H13 120.1 . . ?
C14 C13 C12 119.8(4) . . ?
C14 C13 H13 120.1 . . ?
C13 C14 H14 119.8 . . ?
C15 C14 C13 120.4(4) . . ?
C15 C14 H14 119.8 . . ?
C14 C15 H15 119.9 . . ?
C14 C15 C16 120.1(4) . . ?
C16 C15 H15 119.9 . . ?
C15 C16 H16 119.9 . . ?
C17 C16 C15 120.3(4) . . ?
C17 C16 H16 119.9 . . ?
C12 C17 H17 120.0 . . ?
C16 C17 C12 120.0(4) . . ?
C16 C17 H17 120.0 . . ?
N2 C18 H18 118.4 . . ?
N2 C18 C19 123.2(2) . . ?
C19 C18 H18 118.4 . . ?
C18 C19 H19 120.7 . . ?
C20 C19 C18 118.7(2) . . ?
C20 C19 H19 120.7 . . ?
C19 C20 H20 120.6 . . ?
C19 C20 C21 118.9(2) . . ?
C21 C20 H20 120.6 . . ?
C20 C21 H21 120.3 . . ?
C20 C21 C22 119.4(2) . . ?
C22 C21 H21 120.3 . . ?
N2 C22 P1 114.89(17) . . ?
N2 C22 C21 121.8(2) . . ?
C21 C22 P1 123.27(19) . . ?
C24 C23 P1 116.93(19) . . ?
C28 C23 P1 123.41(19) . . ?
C28 C23 C24 119.6(2) . . ?
C23 C24 H24 120.1 . . ?
C25 C24 C23 119.8(3) . . ?
C25 C24 H24 120.1 . . ?
C24 C25 H25 119.8 . . ?
C24 C25 C26 120.3(3) . . ?
C26 C25 H25 119.8 . . ?
C25 C26 H26 120.2 . . ?
C27 C26 C25 119.5(2) . . ?
C27 C26 H26 120.2 . . ?
C26 C27 H27 119.7 . . ?
C26 C27 C28 120.7(3) . . ?
C28 C27 H27 119.7 . . ?
C23 C28 C27 120.0(2) . . ?
C23 C28 H28 120.0 . . ?
C27 C28 H28 120.0 . . ?
C30 C29 P1 122.8(2) . . ?
C34 C29 P1 118.42(19) . . ?
C34 C29 C30 118.7(2) . . ?
C29 C30 H30 119.9 . . ?
C31 C30 C29 120.2(3) . . ?
C31 C30 H30 119.9 . . ?
C30 C31 H31 119.6 . . ?
C32 C31 C30 120.8(3) . . ?
C32 C31 H31 119.6 . . ?
C31 C32 H32 120.2 . . ?
C33 C32 C31 119.5(3) . . ?
C33 C32 H32 120.2 . . ?
C32 C33 H33 120.0 . . ?
C32 C33 C34 119.9(3) . . ?
C34 C33 H33 120.0 . . ?
C29 C34 C33 120.7(3) . . ?
C29 C34 H34 119.6 . . ?
C33 C34 H34 119.6 . . ?
Cl1 C35 H35A 108.8 . . ?
Cl1 C35 H35B 108.8 . . ?
Cl2 C35 Cl1 113.8(3) . . ?
Cl2 C35 H35A 108.8 . . ?
Cl2 C35 H35B 108.8 . . ?
H35A C35 H35B 107.7 . . ?
P1 Ag1A Ag2 82.0(3) . . ?
P1 Ag1A O6 112.8(7) . . ?
P1 Ag1A O6 105.1(3) . 3_666 ?
O6 Ag1A Ag2 69.8(5) . . ?
O6 Ag1A Ag2 141.8(10) 3_666 . ?
O6 Ag1A O6 73.0(5) 3_666 . ?
N1 Ag1A Ag2 98.2(3) . . ?
N1 Ag1A P1 151.4(11) . . ?
N1 Ag1A O6 92.4(4) . 3_666 ?
N1 Ag1A O6 93.6(6) . . ?

loop_
_geom_bond_atom_site_label_1
_geom_bond_atom_site_label_2
_geom_bond_distance
_geom_bond_site_symmetry_2
_geom_bond_publ_flag
Ag1 Ag2 3.009(2) . ?
Ag1 P1 2.3592(15) . ?
Ag1 O6 2.536(2) 3_666 ?
Ag1 N1 2.250(2) . ?
Ag2 P2 2.3611(6) . ?
Ag2 O1 2.519(2) . ?
Ag2 O4 2.536(2) . ?
Ag2 N2 2.2910(19) . ?
Ag2 Ag1A 2.769(14) . ?
P1 C22 1.826(2) . ?
P1 C23 1.824(2) . ?
P1 C29 1.820(2) . ?
P1 Ag1A 2.481(11) . ?
P2 C5 1.831(2) . ?
P2 C6 1.821(2) . ?
P2 C12 1.807(3) . ?
O1 N3 1.257(3) . ?
O2 N3 1.245(3) . ?
O3 N3 1.237(3) . ?
O4 N4 1.238(3) . ?
O5 N4 1.251(3) . ?
O6 N4 1.253(3) . ?
O6 Ag1A 2.529(11) 3_666 ?
O6 Ag1A 2.53(3) . ?
N1 C1 1.338(3) . ?
N1 C5 1.340(3) . ?
N1 Ag1A 2.204(11) . ?
N2 C18 1.336(3) . ?
N2 C22 1.349(3) . ?
C1 H1 0.9500 . ?
C1 C2 1.380(4) . ?
C2 H2 0.9500 . ?
C2 C3 1.366(4) . ?
C3 H3 0.9500 . ?
C3 C4 1.390(4) . ?
C4 H4 0.9500 . ?
C4 C5 1.384(3) . ?
C6 C7 1.386(3) . ?
C6 C11 1.395(4) . ?
C7 H7 0.9500 . ?
C7 C8 1.387(4) . ?
C8 H8 0.9500 . ?
C8 C9 1.383(4) . ?
C9 H9 0.9500 . ?
C9 C10 1.382(4) . ?
C10 H10 0.9500 . ?
C10 C11 1.379(4) . ?
C11 H11 0.9500 . ?
C12 C13 1.387(4) . ?
C12 C17 1.386(5) . ?
C13 H13 0.9500 . ?
C13 C14 1.385(5) . ?
C14 H14 0.9500 . ?
C14 C15 1.362(7) . ?
C15 H15 0.9500 . ?
C15 C16 1.381(7) . ?
C16 H16 0.9500 . ?
C16 C17 1.376(5) . ?
C17 H17 0.9500 . ?
C18 H18 0.9500 . ?
C18 C19 1.379(4) . ?
C19 H19 0.9500 . ?
C19 C20 1.375(4) . ?
C20 H20 0.9500 . ?
C20 C21 1.381(4) . ?
C21 H21 0.9500 . ?
C21 C22 1.384(3) . ?
C23 C24 1.390(4) . ?
C23 C28 1.385(3) . ?
C24 H24 0.9500 . ?
C24 C25 1.387(4) . ?
C25 H25 0.9500 . ?
C25 C26 1.393(4) . ?
C26 H26 0.9500 . ?
C26 C27 1.369(4) . ?
C27 H27 0.9500 . ?
C27 C28 1.389(4) . ?
C28 H28 0.9500 . ?
C29 C30 1.384(4) . ?
C29 C34 1.383(4) . ?
C30 H30 0.9500 . ?
C30 C31 1.379(4) . ?
C31 H31 0.9500 . ?
C31 C32 1.375(4) . ?
C32 H32 0.9500 . ?
C32 C33 1.374(4) . ?
C33 H33 0.9500 . ?
C33 C34 1.387(4) . ?
C34 H34 0.9500 . ?
Cl1 C35 1.760(5) . ?
Cl2 C35 1.718(5) . ?
C35 H35A 0.9900 . ?
C35 H35B 0.9900 . ?

loop_
_geom_torsion_atom_site_label_1
_geom_torsion_atom_site_label_2
_geom_torsion_atom_site_label_3
_geom_torsion_atom_site_label_4
_geom_torsion
_geom_torsion_site_symmetry_1
_geom_torsion_site_symmetry_2
_geom_torsion_site_symmetry_3
_geom_torsion_site_symmetry_4
_geom_torsion_publ_flag
Ag1 P1 C22 N2 32.8(2) . . . . ?
Ag1 P1 C22 C21 -149.90(19) . . . . ?
Ag1 P1 C23 C24 46.8(2) . . . . ?
Ag1 P1 C23 C28 -131.4(2) . . . . ?
Ag1 P1 C29 C30 -131.2(2) . . . . ?
Ag1 P1 C29 C34 47.4(2) . . . . ?
Ag1 O6 N4 O4 176.5(2) 3_666 . . . ?
Ag1 O6 N4 O5 -4.4(3) 3_666 . . . ?
Ag1 N1 C1 C2 -175.3(2) . . . . ?
Ag1 N1 C5 P2 -10.1(3) . . . . ?
Ag1 N1 C5 C4 172.9(2) . . . . ?
Ag2 P2 C5 N1 45.2(2) . . . . ?
Ag2 P2 C5 C4 -137.8(2) . . . . ?
Ag2 P2 C6 C7 -140.66(18) . . . . ?
Ag2 P2 C6 C11 40.7(2) . . . . ?
Ag2 P2 C12 C13 35.3(2) . . . . ?
Ag2 P2 C12 C17 -146.5(2) . . . . ?
Ag2 O1 N3 O2 -7.2(2) . . . . ?
Ag2 O1 N3 O3 172.60(17) . . . . ?
Ag2 O4 N4 O5 -165.3(2) . . . . ?
Ag2 O4 N4 O6 13.7(3) . . . . ?
Ag2 N2 C18 C19 167.0(2) . . . . ?
Ag2 N2 C22 P1 10.6(2) . . . . ?
Ag2 N2 C22 C21 -166.73(18) . . . . ?
P1 C23 C24 C25 -178.2(2) . . . . ?
P1 C23 C28 C27 177.2(2) . . . . ?
P1 C29 C30 C31 179.8(3) . . . . ?
P1 C29 C34 C33 178.8(2) . . . . ?
P2 C6 C7 C8 -177.84(19) . . . . ?
P2 C6 C11 C10 176.6(2) . . . . ?
P2 C12 C13 C14 176.6(2) . . . . ?
P2 C12 C17 C16 -177.5(3) . . . . ?
N1 C1 C2 C3 1.3(5) . . . . ?
N2 C18 C19 C20 0.3(4) . . . . ?
C1 N1 C5 P2 173.5(2) . . . . ?
C1 N1 C5 C4 -3.5(4) . . . . ?
C1 C2 C3 C4 -1.5(5) . . . . ?
C2 C3 C4 C5 -0.6(4) . . . . ?
C3 C4 C5 P2 -173.5(2) . . . . ?
C3 C4 C5 N1 3.3(4) . . . . ?
C5 P2 C6 C7 91.9(2) . . . . ?
C5 P2 C6 C11 -86.8(2) . . . . ?
C5 P2 C12 C13 162.9(2) . . . . ?
C5 P2 C12 C17 -19.0(3) . . . . ?
C5 N1 C1 C2 1.2(4) . . . . ?
C6 P2 C5 N1 170.65(19) . . . . ?
C6 P2 C5 C4 -12.4(3) . . . . ?
C6 P2 C12 C13 -90.2(2) . . . . ?
C6 P2 C12 C17 88.0(3) . . . . ?
C6 C7 C8 C9 0.9(4) . . . . ?
C7 C6 C11 C10 -2.1(4) . . . . ?
C7 C8 C9 C10 -1.3(4) . . . . ?
C8 C9 C10 C11 0.0(4) . . . . ?
C9 C10 C11 C6 1.7(4) . . . . ?
C11 C6 C7 C8 0.8(4) . . . . ?
C12 P2 C5 N1 -81.2(2) . . . . ?
C12 P2 C5 C4 95.8(2) . . . . ?
C12 P2 C6 C7 -14.1(2) . . . . ?
C12 P2 C6 C11 167.2(2) . . . . ?
C12 C13 C14 C15 1.5(5) . . . . ?
C13 C12 C17 C16 0.6(5) . . . . ?
C13 C14 C15 C16 -0.4(6) . . . . ?
C14 C15 C16 C17 -0.7(7) . . . . ?
C15 C16 C17 C12 0.5(6) . . . . ?
C17 C12 C13 C14 -1.6(4) . . . . ?
C18 N2 C22 P1 178.22(18) . . . . ?
C18 N2 C22 C21 0.8(3) . . . . ?
C18 C19 C20 C21 1.8(4) . . . . ?
C19 C20 C21 C22 -2.5(4) . . . . ?
C20 C21 C22 P1 -175.92(19) . . . . ?
C20 C21 C22 N2 1.2(4) . . . . ?
C22 P1 C23 C24 -76.2(2) . . . . ?
C22 P1 C23 C28 105.6(2) . . . . ?
C22 P1 C29 C30 -5.8(3) . . . . ?
C22 P1 C29 C34 172.8(2) . . . . ?
C22 N2 C18 C19 -1.6(4) . . . . ?
C23 P1 C22 N2 155.13(18) . . . . ?
C23 P1 C22 C21 -27.5(2) . . . . ?
C23 P1 C29 C30 102.5(3) . . . . ?
C23 P1 C29 C34 -78.9(2) . . . . ?
C23 C24 C25 C26 0.4(5) . . . . ?
C24 C23 C28 C27 -1.0(4) . . . . ?
C24 C25 C26 C27 -0.1(5) . . . . ?
C25 C26 C27 C28 -0.8(4) . . . . ?
C26 C27 C28 C23 1.3(4) . . . . ?
C28 C23 C24 C25 0.1(4) . . . . ?
C29 P1 C22 N2 -95.36(18) . . . . ?
C29 P1 C22 C21 82.0(2) . . . . ?
C29 P1 C23 C24 176.2(2) . . . . ?
C29 P1 C23 C28 -2.0(2) . . . . ?
C29 C30 C31 C32 1.0(6) . . . . ?
C30 C29 C34 C33 -2.6(4) . . . . ?
C30 C31 C32 C33 -1.7(5) . . . . ?
C31 C32 C33 C34 0.3(5) . . . . ?
C32 C33 C34 C29 1.9(4) . . . . ?
C34 C29 C30 C31 1.2(5) . . . . ?
Ag1A P1 C22 N2 32.0(3) . . . . ?
Ag1A P1 C22 C21 -150.7(3) . . . . ?
Ag1A P1 C23 C24 39.1(7) . . . . ?
Ag1A P1 C23 C28 -139.1(7) . . . . ?
Ag1A P1 C29 C30 -122.6(6) . . . . ?
Ag1A P1 C29 C34 56.0(6) . . . . ?
Ag1A O6 N4 O4 178.2(3) 3_666 . . . ?
Ag1A O6 N4 O4 -11.6(6) . . . . ?
Ag1A O6 N4 O5 -2.7(4) 3_666 . . . ?
Ag1A O6 N4 O5 167.4(4) . . . . ?
Ag1A N1 C1 C2 -165.2(8) . . . . ?
Ag1A N1 C5 P2 -19.4(7) . . . . ?
Ag1A N1 C5 C4 163.6(7) . . . . ?
